data_7047374
loop_
_publ_author_name
'Scattolin, Thomas'
'Caligiuri, Isabella'
'Canovese, Luciano'
'Demitri, Nicola'
'Gambari, Roberto'
'Lampronti, Ilaria'
'Rizzolio, Flavio'
'Santo, Claudio'
'Visentin, Fabiano'

_publ_section_title
;
 Synthesis of new allyl palladium complexes bearing purine-based NHC
 ligands with antiproliferative and proapoptotic activities on human
 ovarian cancer cell lines.
;
_journal_issue 38
_journal_name_full 'Dalton transactions (Cambridge, England : 2003)'
_journal_page_first 13616
_journal_page_last 13630
_journal_paper_doi 10.1039/c8dt01831f
_journal_volume 47
_journal_year 2018
_chemical_formula_moiety 'C30 H32 N4 O2 P Pd, B F4, 0.5(C H2 Cl2)'
_chemical_formula_sum 'C30.5 H33 B Cl F4 N4 O2 P Pd'
_chemical_formula_weight 747.24
_space_group_crystal_system monoclinic
_space_group_IT_number 14
_space_group_name_Hall '-P 2yn'
_space_group_name_H-M_alt 'P 1 21/n 1'
_symmetry_space_group_name_Hall '-P 2yn'
_symmetry_space_group_name_H-M 'P 1 21/n 1'
_atom_sites_solution_hydrogens geom
_atom_sites_solution_primary direct
_atom_sites_solution_secondary difmap
_audit_creation_method SHELXL-2017/1
_audit_update_record
;
2018-02-26 deposited with the CCDC.
2018-08-24 downloaded from the CCDC.
;
_cell_angle_alpha 90
_cell_angle_beta 94.90(3)
_cell_angle_gamma 90
_cell_formula_units_Z 4
_cell_length_a 8.818(2)
_cell_length_b 15.614(3)
_cell_length_c 23.329(5)
_cell_measurement_reflns_used 7063
_cell_measurement_temperature 100(2)
_cell_measurement_theta_max 29.085
_cell_measurement_theta_min 1.547
_cell_volume 3200.3(12)
_computing_cell_refinement 'XDS (Kabsch, 2010)'
_computing_data_collection 'Elettra XRD1 Data Collection SW'
_computing_data_reduction 'XDS (Kabsch, 2010)'
_computing_molecular_graphics 'Ortep3 for Windows - Coot'
_computing_publication_material 'enCIFer - publCIF'
_computing_structure_refinement 'SHELXL-2017/1 (Sheldrick, 2015)'
_computing_structure_solution 'SHELXT (Sheldrick, 2015)'
_diffrn_ambient_temperature 100(2)
_diffrn_measured_fraction_theta_full 0.986
_diffrn_measured_fraction_theta_max 0.978
_diffrn_measurement_device_type
;
'Huber 4-circles Kappa Goniometer, Pilatus 2M detector'
;
_diffrn_measurement_method 'Rotating crystal'
_diffrn_radiation_type Synchrotron
_diffrn_radiation_wavelength 0.700
_diffrn_reflns_av_R_equivalents 0.0304
_diffrn_reflns_av_unetI/netI 0.0221
_diffrn_reflns_Laue_measured_fraction_full 0.986
_diffrn_reflns_Laue_measured_fraction_max 0.978
_diffrn_reflns_limit_h_max 11
_diffrn_reflns_limit_h_min -11
_diffrn_reflns_limit_k_max 21
_diffrn_reflns_limit_k_min -21
_diffrn_reflns_limit_l_max 32
_diffrn_reflns_limit_l_min -32
_diffrn_reflns_number 38281
_diffrn_reflns_point_group_measured_fraction_full 0.986
_diffrn_reflns_point_group_measured_fraction_max 0.978
_diffrn_reflns_theta_full 24.835
_diffrn_reflns_theta_max 29.085
_diffrn_reflns_theta_min 1.547
_diffrn_source 'Elettra Synchrotron - XRD1 BL'
_diffrn_standards_decay_% 0
_diffrn_standards_interval_count 0
_diffrn_standards_number 0
_exptl_absorpt_coefficient_mu 0.731
_exptl_absorpt_correction_type none
_exptl_crystal_colour Colourless
_exptl_crystal_density_diffrn 1.551
_exptl_crystal_description Prism
_exptl_crystal_F_000 1516
_exptl_crystal_size_max 0.300
_exptl_crystal_size_mid 0.200
_exptl_crystal_size_min 0.050
_refine_diff_density_max 1.203
_refine_diff_density_min -0.900
_refine_diff_density_rms 0.078
_refine_ls_extinction_method none
_refine_ls_goodness_of_fit_ref 0.994
_refine_ls_hydrogen_treatment constr
_refine_ls_matrix_type full
_refine_ls_number_parameters 449
_refine_ls_number_reflns 8782
_refine_ls_number_restraints 16
_refine_ls_restrained_S_all 1.000
_refine_ls_R_factor_all 0.0287
_refine_ls_R_factor_gt 0.0276
_refine_ls_shift/su_max 0.002
_refine_ls_shift/su_mean 0.000
_refine_ls_structure_factor_coef Fsqd
_refine_ls_weighting_details 'w=1/[\s^2^(Fo^2^)+(0.0357P)^2^+3.1753P] where P=(Fo^2^+2Fc^2^)/3'
_refine_ls_weighting_scheme calc
_refine_ls_wR_factor_gt 0.0706
_refine_ls_wR_factor_ref 0.0714
_reflns_Friedel_coverage 0.000
_reflns_number_gt 8453
_reflns_number_total 8782
_reflns_threshold_expression 'I > 2\s(I)'
_cod_data_source_file c8dt01831f2.cif
_cod_data_source_block 4a
_cod_depositor_comments 'Adding full bibliography for 7047373--7047374.cif.'
_cod_original_cell_volume 3200.3(11)
_cod_original_formula_sum 'C30.50 H33 B Cl F4 N4 O2 P Pd'
_cod_database_code 7047374
_shelx_shelxl_version_number 2017/1
_shelx_space_group_comment
;
The symmetry employed for this shelxl refinement is uniquely defined
by the following loop, which should always be used as a source of
symmetry information in preference to the above space-group names.
They are only intended as comments.
;
_shelx_estimated_absorpt_t_min 0.810
_shelx_estimated_absorpt_t_max 0.964

loop_
_space_group_symop_operation_xyz
'x, y, z'
'-x+1/2, y+1/2, -z+1/2'
'-x, -y, -z'
'x-1/2, -y-1/2, z-1/2'

loop_
_atom_site_label
_atom_site_type_symbol
_atom_site_fract_x
_atom_site_fract_y
_atom_site_fract_z
_atom_site_U_iso_or_equiv
_atom_site_adp_type
_atom_site_occupancy
_atom_site_site_symmetry_order
_atom_site_calc_flag
_atom_site_refinement_flags_posn
_atom_site_refinement_flags_adp
_atom_site_refinement_flags_occupancy
_atom_site_disorder_assembly
_atom_site_disorder_group
Pd_1 Pd 0.83983(2) 0.52433(2) 0.36456(2) 0.01409(4) Uani 1 1 d . . . . .
C19A_2 C 0.8465(4) 0.66047(12) 0.34468(10) 0.0515(7) Uani 0.5 1 d D . P A 1
H19A_2 H 0.945261 0.683390 0.334396 0.062 Uiso 0.5 1 calc R U P A 1
H19B_2 H 0.758017 0.683747 0.320655 0.062 Uiso 0.5 1 calc R U P A 1
C21A_2 C 0.8309(5) 0.6525(2) 0.39793(17) 0.0341(9) Uani 0.5 1 d D . P A 1
H21A_2 H 0.753287 0.686943 0.411947 0.041 Uiso 0.5 1 calc R U P A 1
C20A_2 C 0.9097(2) 0.60109(11) 0.43890(7) 0.0280(3) Uani 0.5 1 d D . P A 1
H20A_2 H 0.858716 0.589105 0.474241 0.034 Uiso 0.5 1 calc R U P A 1
H20B_2 H 1.020198 0.612146 0.446263 0.034 Uiso 0.5 1 calc R U P A 1
C19B_2 C 0.8465(4) 0.66047(12) 0.34468(10) 0.0515(7) Uani 0.5 1 d D . P A 2
H19C_2 H 0.893550 0.676360 0.309142 0.062 Uiso 0.5 1 calc R U P A 2
H19D_2 H 0.753377 0.693654 0.350530 0.062 Uiso 0.5 1 calc R U P A 2
C21B_2 C 0.9395(4) 0.64700(19) 0.39026(14) 0.0218(6) Uani 0.5 1 d D . P A 2
H21B_2 H 1.038335 0.671230 0.390127 0.026 Uiso 0.5 1 calc R U P A 2
C20B_2 C 0.9097(2) 0.60109(11) 0.43890(7) 0.0280(3) Uani 0.5 1 d D . P A 2
H20C_2 H 0.827383 0.623414 0.461074 0.034 Uiso 0.5 1 calc R U P A 2
H20D_2 H 0.999347 0.580448 0.463480 0.034 Uiso 0.5 1 calc R U P A 2
C18_4 C 1.03990(18) 0.48412(10) 0.23874(7) 0.0208(3) Uani 1 1 d . . . . .
H18_4 H 1.048836 0.531170 0.264626 0.025 Uiso 1 1 calc R U . . .
C17_4 C 1.1587(2) 0.46449(12) 0.20528(8) 0.0293(4) Uani 1 1 d . . . . .
H17_4 H 1.247743 0.499030 0.207817 0.035 Uiso 1 1 calc R U . . .
C16_4 C 1.1478(2) 0.39496(14) 0.16838(8) 0.0326(4) Uani 1 1 d . . . . .
H16_4 H 1.229826 0.381624 0.146017 0.039 Uiso 1 1 calc R U . . .
C15_4 C 1.0178(2) 0.34467(12) 0.16391(7) 0.0293(3) Uani 1 1 d . . . . .
H15_4 H 1.010929 0.296718 0.138754 0.035 Uiso 1 1 calc R U . . .
C14_4 C 0.89707(19) 0.36464(10) 0.19639(6) 0.0212(3) Uani 1 1 d . . . . .
H14_4 H 0.807323 0.330722 0.192878 0.025 Uiso 1 1 calc R U . . .
C13_4 C 0.90746(16) 0.43446(9) 0.23417(6) 0.0157(2) Uani 1 1 d . . . . .
P_4 P 0.75435(4) 0.46437(2) 0.27750(2) 0.01281(7) Uani 1 1 d . . . . .
C7_4 C 0.62592(17) 0.53030(8) 0.23075(6) 0.0151(2) Uani 1 1 d . . . . .
C8_4 C 0.54498(18) 0.59487(10) 0.25548(7) 0.0211(3) Uani 1 1 d . . . . .
H8_4 H 0.558412 0.604086 0.295847 0.025 Uiso 1 1 calc R U . . .
C9_4 C 0.4443(2) 0.64616(11) 0.22149(8) 0.0263(3) Uani 1 1 d . . . . .
H9_4 H 0.389917 0.690414 0.238747 0.032 Uiso 1 1 calc R U . . .
C10_4 C 0.42312(19) 0.63301(11) 0.16281(7) 0.0256(3) Uani 1 1 d . . . . .
H10_4 H 0.354350 0.668071 0.139694 0.031 Uiso 1 1 calc R U . . .
C11_4 C 0.5026(2) 0.56848(13) 0.13789(7) 0.0297(4) Uani 1 1 d . . . . .
H11_4 H 0.488097 0.559203 0.097546 0.036 Uiso 1 1 calc R U . . .
C12_4 C 0.6040(2) 0.51699(11) 0.17163(7) 0.0244(3) Uani 1 1 d . . . . .
H12_4 H 0.658131 0.472765 0.154240 0.029 Uiso 1 1 calc R U . . .
C1_4 C 0.64872(16) 0.36542(9) 0.28535(6) 0.0149(2) Uani 1 1 d . . . . .
C2_4 C 0.72571(18) 0.29169(9) 0.30579(6) 0.0179(3) Uani 1 1 d . . . . .
H2_4 H 0.833508 0.292328 0.312440 0.021 Uiso 1 1 calc R U . . .
C3_4 C 0.6455(2) 0.21749(10) 0.31645(7) 0.0242(3) Uani 1 1 d . . . . .
H3_4 H 0.698489 0.167734 0.330449 0.029 Uiso 1 1 calc R U . . .
C4_4 C 0.4882(2) 0.21617(11) 0.30662(8) 0.0302(4) Uani 1 1 d . . . . .
H4_4 H 0.433230 0.165517 0.313768 0.036 Uiso 1 1 calc R U . . .
C5_4 C 0.4115(2) 0.28907(12) 0.28632(9) 0.0325(4) Uani 1 1 d . . . . .
H5_4 H 0.303780 0.288061 0.279465 0.039 Uiso 1 1 calc R U . . .
C6_4 C 0.49093(18) 0.36365(10) 0.27591(8) 0.0241(3) Uani 1 1 d . . . . .
H6_4 H 0.437297 0.413427 0.262346 0.029 Uiso 1 1 calc R U . . .
C11_3 C 0.6161(3) 0.22376(15) 0.50295(12) 0.0553(7) Uani 1 1 d . . . . .
H11A_3 H 0.587874 0.273878 0.524978 0.083 Uiso 1 1 calc R U . . .
H11B_3 H 0.599469 0.171594 0.524911 0.083 Uiso 1 1 calc R U . . .
H11C_3 H 0.553425 0.221845 0.466207 0.083 Uiso 1 1 calc R U . . .
N3_3 N 0.7777(2) 0.22972(10) 0.49206(6) 0.0334(4) Uani 1 1 d . . . . .
C2_3 C 0.8770(3) 0.16804(12) 0.51616(8) 0.0407(5) Uani 1 1 d . . . . .
O2_3 O 0.8337(3) 0.11063(11) 0.54638(7) 0.0622(6) Uani 1 1 d . . . . .
N1_3 N 1.0282(2) 0.17356(10) 0.50452(7) 0.0376(4) Uani 1 1 d . . . . .
C10_3 C 1.1324(4) 0.10974(15) 0.53269(12) 0.0639(9) Uani 1 1 d . . . . .
H10A_3 H 1.235406 0.133721 0.537909 0.096 Uiso 1 1 calc R U . . .
H10B_3 H 1.133127 0.058308 0.508637 0.096 Uiso 1 1 calc R U . . .
H10C_3 H 1.098191 0.094708 0.570272 0.096 Uiso 1 1 calc R U . . .
C6_3 C 1.0931(2) 0.23374(11) 0.46933(7) 0.0280(4) Uani 1 1 d . . . . .
O6_3 O 1.22786(18) 0.23214(9) 0.46123(6) 0.0377(3) Uani 1 1 d . . . . .
C5_3 C 0.98198(19) 0.29397(9) 0.44629(6) 0.0207(3) Uani 1 1 d . . . . .
C4_3 C 0.8346(2) 0.29272(10) 0.45904(6) 0.0228(3) Uani 1 1 d . . . . .
N9_3 N 0.76524(16) 0.36445(9) 0.43460(5) 0.0203(2) Uani 1 1 d . . . . .
C13_3 C 0.6058(2) 0.39217(13) 0.43411(8) 0.0298(4) Uani 1 1 d . . . . .
H13A_3 H 0.539814 0.350065 0.413210 0.045 Uiso 1 1 calc R U . . .
H13B_3 H 0.593624 0.447984 0.415058 0.045 Uiso 1 1 calc R U . . .
H13C_3 H 0.577775 0.396950 0.473737 0.045 Uiso 1 1 calc R U . . .
C8_3 C 0.86928(17) 0.41062(9) 0.40671(6) 0.0167(3) Uani 1 1 d . . . . .
N7_3 N 1.00066(15) 0.36747(8) 0.41403(5) 0.0172(2) Uani 1 1 d . . . . .
C12_3 C 1.14281(19) 0.39472(11) 0.39182(7) 0.0252(3) Uani 1 1 d . . . . .
H12A_3 H 1.181924 0.348514 0.368769 0.038 Uiso 1 1 calc R U . . .
H12B_3 H 1.217701 0.408208 0.424034 0.038 Uiso 1 1 calc R U . . .
H12C_3 H 1.124217 0.445719 0.367763 0.038 Uiso 1 1 calc R U . . .
BA_5 B 0.3537(4) 0.5951(2) 0.38457(15) 0.0345(7) Uani 0.8 1 d D . P B 1
F1A_5 F 0.2774(4) 0.6500(2) 0.34803(14) 0.1137(14) Uani 0.8 1 d D . P B 1
F2A_5 F 0.3769(2) 0.51887(11) 0.35812(9) 0.0520(5) Uani 0.8 1 d D . P B 1
F3A_5 F 0.4902(4) 0.6323(3) 0.40006(19) 0.1085(19) Uani 0.8 1 d D . P B 1
F4A_5 F 0.2726(3) 0.58498(18) 0.43375(11) 0.0367(5) Uani 0.8 1 d D . P B 1
BB_5 B 0.3294(15) 0.6156(9) 0.3901(6) 0.034(4) Uiso 0.2 1 d D . P C 2
F1B_5 F 0.2543(9) 0.6918(5) 0.3871(4) 0.0582(19) Uiso 0.2 1 d D . P C 2
F2B_5 F 0.2758(8) 0.5679(5) 0.3430(3) 0.0457(15) Uiso 0.2 1 d D . P C 2
F3B_5 F 0.4956(12) 0.6195(8) 0.3942(5) 0.047(2) Uiso 0.2 1 d D . P C 2
F4B_5 F 0.2977(12) 0.5668(6) 0.4389(4) 0.030(2) Uiso 0.2 1 d D . P C 2
C1A_11 C 1.0701(4) 0.5386(2) 0.04397(13) 0.0293(7) Uani 0.5 1 d D . P D -1
H1A1_11 H 1.139652 0.494898 0.062357 0.035 Uiso 0.5 1 calc R U P D -1
H1A2_11 H 1.124022 0.594238 0.045586 0.035 Uiso 0.5 1 calc R U P D -1
Cl2A_11 Cl 1.02063(12) 0.50994(6) -0.02920(4) 0.03425(19) Uani 0.5 1 d D . P D -1
Cl1A_11 Cl 0.90419(11) 0.54622(6) 0.08218(4) 0.03010(17) Uani 0.5 1 d D . P D -1

loop_
_atom_site_aniso_label
_atom_site_aniso_U_11
_atom_site_aniso_U_22
_atom_site_aniso_U_33
_atom_site_aniso_U_23
_atom_site_aniso_U_13
_atom_site_aniso_U_12
Pd_1 0.01712(6) 0.01289(6) 0.01160(6) -0.00235(3) -0.00254(4) 0.00108(3)
C19A_2 0.098(2) 0.0155(8) 0.0366(11) -0.0014(7) -0.0214(11) -0.0104(10)
C21A_2 0.036(2) 0.0226(16) 0.042(2) -0.0200(15) -0.0088(16) 0.0062(14)
C20A_2 0.0331(9) 0.0283(8) 0.0213(7) -0.0134(6) -0.0054(6) -0.0007(6)
C19B_2 0.098(2) 0.0155(8) 0.0366(11) -0.0014(7) -0.0214(11) -0.0104(10)
C21B_2 0.0233(16) 0.0137(12) 0.0276(15) -0.0076(11) -0.0018(11) -0.0021(10)
C20B_2 0.0331(9) 0.0283(8) 0.0213(7) -0.0134(6) -0.0054(6) -0.0007(6)
C18_4 0.0185(7) 0.0206(7) 0.0227(7) 0.0038(5) -0.0023(5) -0.0026(5)
C17_4 0.0182(8) 0.0369(9) 0.0328(9) 0.0100(7) 0.0030(6) -0.0023(6)
C16_4 0.0252(8) 0.0433(10) 0.0310(8) 0.0057(7) 0.0118(7) 0.0073(7)
C15_4 0.0347(9) 0.0305(8) 0.0240(7) -0.0031(6) 0.0094(6) 0.0054(7)
C14_4 0.0248(7) 0.0203(7) 0.0189(6) -0.0029(5) 0.0043(5) -0.0012(5)
C13_4 0.0172(6) 0.0151(6) 0.0145(6) 0.0016(5) 0.0000(5) -0.0002(5)
P_4 0.01635(16) 0.01048(14) 0.01111(14) -0.00011(11) -0.00157(12) -0.00072(11)
C7_4 0.0177(6) 0.0131(6) 0.0140(6) 0.0021(4) -0.0019(5) -0.0010(4)
C8_4 0.0234(7) 0.0203(7) 0.0190(6) -0.0006(5) -0.0013(5) 0.0045(5)
C9_4 0.0243(8) 0.0216(7) 0.0322(8) 0.0030(6) -0.0023(6) 0.0071(6)
C10_4 0.0218(7) 0.0255(8) 0.0287(8) 0.0124(6) -0.0028(6) 0.0017(6)
C11_4 0.0334(9) 0.0390(9) 0.0159(7) 0.0069(6) -0.0029(6) 0.0077(7)
C12_4 0.0307(8) 0.0279(8) 0.0139(6) 0.0001(5) -0.0024(6) 0.0078(6)
C1_4 0.0185(6) 0.0125(6) 0.0136(5) -0.0006(4) 0.0007(5) -0.0017(5)
C2_4 0.0242(7) 0.0132(6) 0.0164(6) -0.0009(5) 0.0022(5) 0.0014(5)
C3_4 0.0364(9) 0.0119(6) 0.0250(7) 0.0008(5) 0.0074(6) 0.0007(6)
C4_4 0.0363(9) 0.0155(7) 0.0403(9) -0.0011(6) 0.0124(7) -0.0077(6)
C5_4 0.0225(8) 0.0234(8) 0.0522(11) 0.0000(7) 0.0053(7) -0.0072(6)
C6_4 0.0190(7) 0.0176(7) 0.0352(8) 0.0024(6) -0.0004(6) -0.0021(5)
C11_3 0.0805(19) 0.0304(10) 0.0627(15) 0.0027(10) 0.0513(14) -0.0081(11)
N3_3 0.0572(11) 0.0241(7) 0.0205(6) 0.0024(5) 0.0130(6) -0.0066(7)
C2_3 0.0813(17) 0.0228(8) 0.0179(7) 0.0026(6) 0.0030(8) -0.0048(9)
O2_3 0.1214(18) 0.0335(8) 0.0336(8) 0.0152(7) 0.0166(10) -0.0071(10)
N1_3 0.0693(12) 0.0184(6) 0.0215(7) 0.0043(5) -0.0163(7) 0.0005(7)
C10_3 0.101(2) 0.0274(10) 0.0543(14) 0.0169(10) -0.0428(15) 0.0009(12)
C6_3 0.0474(11) 0.0189(7) 0.0154(6) -0.0029(5) -0.0105(6) 0.0070(7)
O6_3 0.0456(8) 0.0358(7) 0.0288(6) -0.0045(5) -0.0133(6) 0.0185(6)
C5_3 0.0338(8) 0.0154(6) 0.0121(6) 0.0000(5) -0.0029(5) 0.0010(5)
C4_3 0.0395(9) 0.0179(6) 0.0110(6) -0.0009(5) 0.0028(5) -0.0028(6)
N9_3 0.0256(7) 0.0218(6) 0.0141(5) 0.0000(4) 0.0044(5) -0.0009(5)
C13_3 0.0247(8) 0.0398(10) 0.0260(8) 0.0005(7) 0.0081(6) 0.0003(7)
C8_3 0.0209(7) 0.0183(6) 0.0106(5) -0.0021(5) -0.0001(5) -0.0003(5)
N7_3 0.0226(6) 0.0159(5) 0.0125(5) 0.0008(4) -0.0021(4) 0.0013(4)
C12_3 0.0203(7) 0.0277(8) 0.0276(8) 0.0039(6) 0.0017(6) 0.0020(6)
BA_5 0.0294(15) 0.0240(14) 0.052(2) -0.0004(13) 0.0164(13) -0.0035(12)
F1A_5 0.118(2) 0.124(2) 0.111(2) 0.077(2) 0.0730(19) 0.081(2)
F2A_5 0.0648(12) 0.0327(8) 0.0635(12) -0.0095(7) 0.0352(10) -0.0139(8)
F3A_5 0.0632(16) 0.119(3) 0.154(3) -0.100(2) 0.0754(19) -0.0652(17)
F4A_5 0.0286(10) 0.0440(13) 0.0382(10) -0.0026(9) 0.0069(8) -0.0017(9)
C1A_11 0.0333(18) 0.0263(16) 0.0277(16) -0.0054(13) -0.0001(13) 0.0056(13)
Cl2A_11 0.0475(5) 0.0297(4) 0.0254(4) -0.0052(3) 0.0019(4) 0.0070(4)
Cl1A_11 0.0388(5) 0.0257(4) 0.0259(4) -0.0029(3) 0.0038(3) -0.0016(3)

loop_
_atom_type_symbol
_atom_type_description
_atom_type_scat_dispersion_real
_atom_type_scat_dispersion_imag
_atom_type_scat_source
C C 0.0030 0.0016 'International Tables Vol C Tables 4.2.6.8 and 6.1.1.4'
B B 0.0015 0.0007 'International Tables Vol C Tables 4.2.6.8 and 6.1.1.4'
N N 0.0059 0.0032 'International Tables Vol C Tables 4.2.6.8 and 6.1.1.4'
O O 0.0105 0.0059 'International Tables Vol C Tables 4.2.6.8 and 6.1.1.4'
F F 0.0170 0.0100 'International Tables Vol C Tables 4.2.6.8 and 6.1.1.4'
P P 0.1001 0.0923 'International Tables Vol C Tables 4.2.6.8 and 6.1.1.4'
Pd Pd -1.0140 0.9845 'International Tables Vol C Tables 4.2.6.8 and 6.1.1.4'
H H 0.0000 0.0000 'International Tables Vol C Tables 4.2.6.8 and 6.1.1.4'
Cl Cl 0.1456 0.1550 'International Tables Vol C Tables 4.2.6.8 and 6.1.1.4'

loop_
_geom_angle_atom_site_label_1
_geom_angle_atom_site_label_2
_geom_angle_atom_site_label_3
_geom_angle
C8_3 Pd_1 C21A_2 130.08(12)
C8_3 Pd_1 C20B_2 94.62(7)
C8_3 Pd_1 C20A_2 94.62(7)
C21A_2 Pd_1 C20A_2 37.63(11)
C8_3 Pd_1 C21B_2 127.19(10)
C20B_2 Pd_1 C21B_2 37.39(10)
C8_3 Pd_1 C19A_2 161.76(7)
C21A_2 Pd_1 C19A_2 34.05(13)
C20A_2 Pd_1 C19A_2 67.50(8)
C8_3 Pd_1 C19B_2 161.76(7)
C20B_2 Pd_1 C19B_2 67.50(8)
C21B_2 Pd_1 C19B_2 34.89(10)
C8_3 Pd_1 P_4 95.17(4)
C21A_2 Pd_1 P_4 132.66(11)
C20B_2 Pd_1 P_4 170.14(5)
C20A_2 Pd_1 P_4 170.14(5)
C21B_2 Pd_1 P_4 134.13(9)
C19A_2 Pd_1 P_4 102.80(6)
C19B_2 Pd_1 P_4 102.80(6)
C21A_2 C19A_2 Pd_1 71.82(18)
C21A_2 C19A_2 H19A_2 116.4
Pd_1 C19A_2 H19A_2 116.4
C21A_2 C19A_2 H19B_2 116.4
Pd_1 C19A_2 H19B_2 116.4
H19A_2 C19A_2 H19B_2 113.4
C19A_2 C21A_2 C20A_2 129.9(3)
C19A_2 C21A_2 Pd_1 74.13(17)
C20A_2 C21A_2 Pd_1 71.32(16)
C19A_2 C21A_2 H21A_2 115.0
C20A_2 C21A_2 H21A_2 115.0
Pd_1 C21A_2 H21A_2 134.5
C21A_2 C20A_2 Pd_1 71.05(15)
C21A_2 C20A_2 H20A_2 116.5
Pd_1 C20A_2 H20A_2 116.5
C21A_2 C20A_2 H20B_2 116.5
Pd_1 C20A_2 H20B_2 116.5
H20A_2 C20A_2 H20B_2 113.5
C21B_2 C19B_2 Pd_1 72.26(16)
C21B_2 C19B_2 H19C_2 116.3
Pd_1 C19B_2 H19C_2 116.3
C21B_2 C19B_2 H19D_2 116.3
Pd_1 C19B_2 H19D_2 116.3
H19C_2 C19B_2 H19D_2 113.3
C19B_2 C21B_2 C20B_2 126.9(3)
C19B_2 C21B_2 Pd_1 72.85(15)
C20B_2 C21B_2 Pd_1 70.67(14)
C19B_2 C21B_2 H21B_2 116.5
C20B_2 C21B_2 H21B_2 116.5
Pd_1 C21B_2 H21B_2 134.5
C21B_2 C20B_2 Pd_1 71.94(13)
C21B_2 C20B_2 H20C_2 116.4
Pd_1 C20B_2 H20C_2 116.4
C21B_2 C20B_2 H20D_2 116.4
Pd_1 C20B_2 H20D_2 116.4
H20C_2 C20B_2 H20D_2 113.4
C17_4 C18_4 C13_4 119.91(15)
C17_4 C18_4 H18_4 120.0
C13_4 C18_4 H18_4 120.0
C16_4 C17_4 C18_4 120.37(16)
C16_4 C17_4 H17_4 119.8
C18_4 C17_4 H17_4 119.8
C17_4 C16_4 C15_4 120.27(16)
C17_4 C16_4 H16_4 119.9
C15_4 C16_4 H16_4 119.9
C16_4 C15_4 C14_4 119.84(17)
C16_4 C15_4 H15_4 120.1
C14_4 C15_4 H15_4 120.1
C15_4 C14_4 C13_4 120.31(15)
C15_4 C14_4 H14_4 119.8
C13_4 C14_4 H14_4 119.8
C18_4 C13_4 C14_4 119.28(14)
C18_4 C13_4 P_4 118.10(11)
C14_4 C13_4 P_4 122.62(11)
C13_4 P_4 C1_4 104.41(7)
C13_4 P_4 C7_4 105.42(7)
C1_4 P_4 C7_4 104.02(7)
C13_4 P_4 Pd_1 113.11(5)
C1_4 P_4 Pd_1 112.81(5)
C7_4 P_4 Pd_1 115.97(5)
C8_4 C7_4 C12_4 119.16(13)
C8_4 C7_4 P_4 118.46(11)
C12_4 C7_4 P_4 122.37(12)
C7_4 C8_4 C9_4 120.42(14)
C7_4 C8_4 H8_4 119.8
C9_4 C8_4 H8_4 119.8
C10_4 C9_4 C8_4 120.31(16)
C10_4 C9_4 H9_4 119.8
C8_4 C9_4 H9_4 119.8
C9_4 C10_4 C11_4 119.62(15)
C9_4 C10_4 H10_4 120.2
C11_4 C10_4 H10_4 120.2
C10_4 C11_4 C12_4 120.39(15)
C10_4 C11_4 H11_4 119.8
C12_4 C11_4 H11_4 119.8
C7_4 C12_4 C11_4 120.09(15)
C7_4 C12_4 H12_4 120.0
C11_4 C12_4 H12_4 120.0
C6_4 C1_4 C2_4 119.17(13)
C6_4 C1_4 P_4 120.96(11)
C2_4 C1_4 P_4 119.65(11)
C3_4 C2_4 C1_4 120.46(15)
C3_4 C2_4 H2_4 119.8
C1_4 C2_4 H2_4 119.8
C4_4 C3_4 C2_4 119.97(15)
C4_4 C3_4 H3_4 120.0
C2_4 C3_4 H3_4 120.0
C5_4 C4_4 C3_4 119.75(15)
C5_4 C4_4 H4_4 120.1
C3_4 C4_4 H4_4 120.1
C4_4 C5_4 C6_4 120.58(17)
C4_4 C5_4 H5_4 119.7
C6_4 C5_4 H5_4 119.7
C1_4 C6_4 C5_4 120.07(15)
C1_4 C6_4 H6_4 120.0
C5_4 C6_4 H6_4 120.0
N3_3 C11_3 H11A_3 109.5
N3_3 C11_3 H11B_3 109.5
H11A_3 C11_3 H11B_3 109.5
N3_3 C11_3 H11C_3 109.5
H11A_3 C11_3 H11C_3 109.5
H11B_3 C11_3 H11C_3 109.5
C4_3 N3_3 C2_3 118.52(18)
C4_3 N3_3 C11_3 123.26(18)
C2_3 N3_3 C11_3 118.22(18)
O2_3 C2_3 N1_3 120.8(2)
O2_3 C2_3 N3_3 121.7(3)
N1_3 C2_3 N3_3 117.49(17)
C2_3 N1_3 C6_3 127.17(16)
C2_3 N1_3 C10_3 116.4(2)
C6_3 N1_3 C10_3 116.4(2)
N1_3 C10_3 H10A_3 109.5
N1_3 C10_3 H10B_3 109.5
H10A_3 C10_3 H10B_3 109.5
N1_3 C10_3 H10C_3 109.5
H10A_3 C10_3 H10C_3 109.5
H10B_3 C10_3 H10C_3 109.5
O6_3 C6_3 N1_3 121.95(16)
O6_3 C6_3 C5_3 126.94(17)
N1_3 C6_3 C5_3 111.11(17)
C4_3 C5_3 N7_3 106.89(14)
C4_3 C5_3 C6_3 123.12(15)
N7_3 C5_3 C6_3 129.61(16)
C5_3 C4_3 N3_3 122.44(16)
C5_3 C4_3 N9_3 107.29(14)
N3_3 C4_3 N9_3 130.25(17)
C8_3 N9_3 C4_3 109.41(14)
C8_3 N9_3 C13_3 121.24(14)
C4_3 N9_3 C13_3 129.32(15)
N9_3 C13_3 H13A_3 109.5
N9_3 C13_3 H13B_3 109.5
H13A_3 C13_3 H13B_3 109.5
N9_3 C13_3 H13C_3 109.5
H13A_3 C13_3 H13C_3 109.5
H13B_3 C13_3 H13C_3 109.5
N7_3 C8_3 N9_3 106.33(13)
N7_3 C8_3 Pd_1 125.03(11)
N9_3 C8_3 Pd_1 128.60(11)
C8_3 N7_3 C5_3 110.08(13)
C8_3 N7_3 C12_3 124.62(13)
C5_3 N7_3 C12_3 125.30(13)
N7_3 C12_3 H12A_3 109.5
N7_3 C12_3 H12B_3 109.5
H12A_3 C12_3 H12B_3 109.5
N7_3 C12_3 H12C_3 109.5
H12A_3 C12_3 H12C_3 109.5
H12B_3 C12_3 H12C_3 109.5
F1A_5 BA_5 F2A_5 110.8(3)
F1A_5 BA_5 F3A_5 106.2(4)
F2A_5 BA_5 F3A_5 109.2(3)
F1A_5 BA_5 F4A_5 109.0(3)
F2A_5 BA_5 F4A_5 112.1(3)
F3A_5 BA_5 F4A_5 109.3(3)
F1B_5 BB_5 F2B_5 107.3(9)
F1B_5 BB_5 F4B_5 112.6(11)
F2B_5 BB_5 F4B_5 105.9(10)
F1B_5 BB_5 F3B_5 116.5(11)
F2B_5 BB_5 F3B_5 110.4(11)
F4B_5 BB_5 F3B_5 103.7(10)
Cl1A_11 C1A_11 Cl2A_11 110.60(18)
Cl1A_11 C1A_11 H1A1_11 109.5
Cl2A_11 C1A_11 H1A1_11 109.5
Cl1A_11 C1A_11 H1A2_11 109.5
Cl2A_11 C1A_11 H1A2_11 109.5
H1A1_11 C1A_11 H1A2_11 108.1

loop_
_geom_bond_atom_site_label_1
_geom_bond_atom_site_label_2
_geom_bond_distance
Pd_1 C8_3 2.0354(15)
Pd_1 C21A_2 2.151(3)
Pd_1 C20B_2 2.1543(16)
Pd_1 C20A_2 2.1543(16)
Pd_1 C21B_2 2.171(3)
Pd_1 C19A_2 2.178(2)
Pd_1 C19B_2 2.178(2)
Pd_1 P_4 2.3041(6)
C19A_2 C21A_2 1.268(5)
C19A_2 H19A_2 0.9900
C19A_2 H19B_2 0.9900
C21A_2 C20A_2 1.388(4)
C21A_2 H21A_2 0.9500
C20A_2 H20A_2 0.9900
C20A_2 H20B_2 0.9900
C19B_2 C21B_2 1.303(4)
C19B_2 H19C_2 0.9900
C19B_2 H19D_2 0.9900
C21B_2 C20B_2 1.386(4)
C21B_2 H21B_2 0.9500
C20B_2 H20C_2 0.9900
C20B_2 H20D_2 0.9900
C18_4 C17_4 1.393(2)
C18_4 C13_4 1.398(2)
C18_4 H18_4 0.9500
C17_4 C16_4 1.384(3)
C17_4 H17_4 0.9500
C16_4 C15_4 1.387(3)
C16_4 H16_4 0.9500
C15_4 C14_4 1.393(2)
C15_4 H15_4 0.9500
C14_4 C13_4 1.400(2)
C14_4 H14_4 0.9500
C13_4 P_4 1.8153(16)
P_4 C1_4 1.8214(14)
P_4 C7_4 1.8223(15)
C7_4 C8_4 1.389(2)
C7_4 C12_4 1.392(2)
C8_4 C9_4 1.392(2)
C8_4 H8_4 0.9500
C9_4 C10_4 1.381(2)
C9_4 H9_4 0.9500
C10_4 C11_4 1.384(3)
C10_4 H10_4 0.9500
C11_4 C12_4 1.394(2)
C11_4 H11_4 0.9500
C12_4 H12_4 0.9500
C1_4 C6_4 1.390(2)
C1_4 C2_4 1.3995(19)
C2_4 C3_4 1.391(2)
C2_4 H2_4 0.9500
C3_4 C4_4 1.386(3)
C3_4 H3_4 0.9500
C4_4 C5_4 1.387(3)
C4_4 H4_4 0.9500
C5_4 C6_4 1.391(2)
C5_4 H5_4 0.9500
C6_4 H6_4 0.9500
C11_3 N3_3 1.472(3)
C11_3 H11A_3 0.9800
C11_3 H11B_3 0.9800
C11_3 H11C_3 0.9800
N3_3 C4_3 1.371(2)
N3_3 C2_3 1.388(3)
C2_3 O2_3 1.222(2)
C2_3 N1_3 1.386(3)
N1_3 C6_3 1.402(3)
N1_3 C10_3 1.472(3)
C10_3 H10A_3 0.9800
C10_3 H10B_3 0.9800
C10_3 H10C_3 0.9800
C6_3 O6_3 1.219(3)
C6_3 C5_3 1.430(2)
C5_3 C4_3 1.358(2)
C5_3 N7_3 1.3898(19)
C4_3 N9_3 1.376(2)
N9_3 C8_3 1.3736(19)
N9_3 C13_3 1.470(2)
C13_3 H13A_3 0.9800
C13_3 H13B_3 0.9800
C13_3 H13C_3 0.9800
C8_3 N7_3 1.3384(19)
N7_3 C12_3 1.460(2)
C12_3 H12A_3 0.9800
C12_3 H12B_3 0.9800
C12_3 H12C_3 0.9800
BA_5 F1A_5 1.348(4)
BA_5 F2A_5 1.364(4)
BA_5 F3A_5 1.357(4)
BA_5 F4A_5 1.412(4)
BB_5 F1B_5 1.362(13)
BB_5 F2B_5 1.378(14)
BB_5 F4B_5 1.415(13)
BB_5 F3B_5 1.462(14)
C1A_11 Cl1A_11 1.781(3)
C1A_11 Cl2A_11 1.782(3)
C1A_11 H1A1_11 0.9900
C1A_11 H1A2_11 0.9900

loop_
_geom_torsion_atom_site_label_1
_geom_torsion_atom_site_label_2
_geom_torsion_atom_site_label_3
_geom_torsion_atom_site_label_4
_geom_torsion
Pd_1 C19A_2 C21A_2 C20A_2 47.8(4)
C19A_2 C21A_2 C20A_2 Pd_1 -48.8(4)
Pd_1 C19B_2 C21B_2 C20B_2 -48.3(3)
C19B_2 C21B_2 C20B_2 Pd_1 49.1(3)
C13_4 C18_4 C17_4 C16_4 -1.4(3)
C18_4 C17_4 C16_4 C15_4 0.7(3)
C17_4 C16_4 C15_4 C14_4 0.5(3)
C16_4 C15_4 C14_4 C13_4 -1.0(3)
C17_4 C18_4 C13_4 C14_4 0.9(2)
C17_4 C18_4 C13_4 P_4 -178.56(12)
C15_4 C14_4 C13_4 C18_4 0.3(2)
C15_4 C14_4 C13_4 P_4 179.70(13)
C18_4 C13_4 P_4 C1_4 -155.34(11)
C14_4 C13_4 P_4 C1_4 25.24(14)
C18_4 C13_4 P_4 C7_4 95.37(12)
C14_4 C13_4 P_4 C7_4 -84.05(13)
C18_4 C13_4 P_4 Pd_1 -32.33(13)
C14_4 C13_4 P_4 Pd_1 148.25(11)
C13_4 P_4 C7_4 C8_4 -148.72(12)
C1_4 P_4 C7_4 C8_4 101.71(13)
Pd_1 P_4 C7_4 C8_4 -22.76(14)
C13_4 P_4 C7_4 C12_4 32.67(15)
C1_4 P_4 C7_4 C12_4 -76.90(15)
Pd_1 P_4 C7_4 C12_4 158.62(12)
C12_4 C7_4 C8_4 C9_4 -0.6(2)
P_4 C7_4 C8_4 C9_4 -179.28(13)
C7_4 C8_4 C9_4 C10_4 0.4(3)
C8_4 C9_4 C10_4 C11_4 0.0(3)
C9_4 C10_4 C11_4 C12_4 -0.2(3)
C8_4 C7_4 C12_4 C11_4 0.4(3)
P_4 C7_4 C12_4 C11_4 179.05(14)
C10_4 C11_4 C12_4 C7_4 -0.1(3)
C13_4 P_4 C1_4 C6_4 -132.45(13)
C7_4 P_4 C1_4 C6_4 -22.14(14)
Pd_1 P_4 C1_4 C6_4 104.35(13)
C13_4 P_4 C1_4 C2_4 52.95(12)
C7_4 P_4 C1_4 C2_4 163.26(11)
Pd_1 P_4 C1_4 C2_4 -70.26(12)
C6_4 C1_4 C2_4 C3_4 0.1(2)
P_4 C1_4 C2_4 C3_4 174.82(11)
C1_4 C2_4 C3_4 C4_4 0.2(2)
C2_4 C3_4 C4_4 C5_4 -0.2(3)
C3_4 C4_4 C5_4 C6_4 -0.2(3)
C2_4 C1_4 C6_4 C5_4 -0.5(2)
P_4 C1_4 C6_4 C5_4 -175.15(14)
C4_4 C5_4 C6_4 C1_4 0.6(3)
C4_3 N3_3 C2_3 O2_3 179.40(18)
C11_3 N3_3 C2_3 O2_3 -1.0(3)
C4_3 N3_3 C2_3 N1_3 -0.9(2)
C11_3 N3_3 C2_3 N1_3 178.70(18)
O2_3 C2_3 N1_3 C6_3 177.75(18)
N3_3 C2_3 N1_3 C6_3 -2.0(3)
O2_3 C2_3 N1_3 C10_3 -2.9(3)
N3_3 C2_3 N1_3 C10_3 177.33(18)
C2_3 N1_3 C6_3 O6_3 -178.87(17)
C10_3 N1_3 C6_3 O6_3 1.8(3)
C2_3 N1_3 C6_3 C5_3 1.5(2)
C10_3 N1_3 C6_3 C5_3 -177.78(16)
O6_3 C6_3 C5_3 C4_3 -177.82(16)
N1_3 C6_3 C5_3 C4_3 1.8(2)
O6_3 C6_3 C5_3 N7_3 -5.9(3)
N1_3 C6_3 C5_3 N7_3 173.64(14)
N7_3 C5_3 C4_3 N3_3 -178.12(14)
C6_3 C5_3 C4_3 N3_3 -4.6(2)
N7_3 C5_3 C4_3 N9_3 0.19(16)
C6_3 C5_3 C4_3 N9_3 173.67(14)
C2_3 N3_3 C4_3 C5_3 4.1(2)
C11_3 N3_3 C4_3 C5_3 -175.48(18)
C2_3 N3_3 C4_3 N9_3 -173.84(16)
C11_3 N3_3 C4_3 N9_3 6.6(3)
C5_3 C4_3 N9_3 C8_3 -0.15(16)
N3_3 C4_3 N9_3 C8_3 177.98(15)
C5_3 C4_3 N9_3 C13_3 178.03(15)
N3_3 C4_3 N9_3 C13_3 -3.8(3)
C4_3 N9_3 C8_3 N7_3 0.05(16)
C13_3 N9_3 C8_3 N7_3 -178.31(13)
C4_3 N9_3 C8_3 Pd_1 -177.81(10)
C13_3 N9_3 C8_3 Pd_1 3.8(2)
N9_3 C8_3 N7_3 C5_3 0.08(15)
Pd_1 C8_3 N7_3 C5_3 178.03(10)
N9_3 C8_3 N7_3 C12_3 -179.21(13)
Pd_1 C8_3 N7_3 C12_3 -1.3(2)
C4_3 C5_3 N7_3 C8_3 -0.17(16)
C6_3 C5_3 N7_3 C8_3 -173.07(15)
C4_3 C5_3 N7_3 C12_3 179.10(14)
C6_3 C5_3 N7_3 C12_3 6.2(2)
